data_7007187
loop_
_publ_author_name
'Salmon, Lionel'
'Thu\'ery, Pierre'
'Asfari, Zouhair'
'Ephritikhine, Michel'

_publ_section_title
;
 Synthesis, crystal structure and reactivity of uranium(IV) complexes
 with p-tert-butylcalix[4]arene ligands.
;
_journal_issue 24
_journal_name_full 'Dalton transactions (Cambridge, England : 2003)'
_journal_page_first 3006
_journal_page_last 3014
_journal_paper_doi 10.1039/b601237j
_journal_year 2006
_chemical_formula_sum 'C104 H140 Cl2 Li2 O13 U2'
_chemical_formula_weight 2159.00
_space_group_IT_number 14
_symmetry_cell_setting monoclinic
_symmetry_space_group_name_Hall '-P 2ybc'
_symmetry_space_group_name_H-M 'P 1 21/c 1'
_atom_sites_solution_hydrogens geom
_atom_sites_solution_primary direct
_atom_sites_solution_secondary difmap
_audit_creation_method SHELXL-97
_cell_angle_alpha 90.00
_cell_angle_beta 98.381(5)
_cell_angle_gamma 90.00
_cell_formula_units_Z 2
_cell_length_a 17.1281(15)
_cell_length_b 17.3621(16)
_cell_length_c 17.9317(10)
_cell_measurement_reflns_used 95857
_cell_measurement_temperature 100(2)
_cell_measurement_theta_max 25.68
_cell_measurement_theta_min 2.94
_cell_volume 5275.6(7)
_computing_cell_refinement 'HKL2000 (Otwinowski & Minor, 1997)'
_computing_data_collection 'COLLECT (Hooft, 1998)'
_computing_data_reduction 'HKL2000 (Otwinowski & Minor, 1997)'
_computing_molecular_graphics 'SHELXTL (Sheldrick, 1999)'
_computing_publication_material 'SHELXTL (Sheldrick, 1999); PLATON (Spek, 2003)'
_computing_structure_refinement 'SHELXL-97 (Sheldrick, 1997)'
_computing_structure_solution 'SHELXS-97 (Sheldrick, 1997)'
_diffrn_ambient_temperature 100(2)
_diffrn_measured_fraction_theta_full 0.997
_diffrn_measured_fraction_theta_max 0.997
_diffrn_measurement_device_type 'Nonius Kappa-CCD area-detector diffractometer'
_diffrn_measurement_method 'two \f and five \w scans with 2\% steps'
_diffrn_radiation_monochromator graphite
_diffrn_radiation_source 'fine-focus sealed tube'
_diffrn_radiation_type MoK\a
_diffrn_radiation_wavelength 0.71073
_diffrn_reflns_av_R_equivalents 0.0882
_diffrn_reflns_av_sigmaI/netI 0.0473
_diffrn_reflns_limit_h_max 20
_diffrn_reflns_limit_h_min 0
_diffrn_reflns_limit_k_max 21
_diffrn_reflns_limit_k_min 0
_diffrn_reflns_limit_l_max 21
_diffrn_reflns_limit_l_min -21
_diffrn_reflns_number 95857
_diffrn_reflns_theta_full 25.68
_diffrn_reflns_theta_max 25.68
_diffrn_reflns_theta_min 2.94
_diffrn_standards_decay_% 0
_diffrn_standards_interval_time 0
_exptl_absorpt_coefficient_mu 3.172
_exptl_absorpt_correction_T_max 0.801
_exptl_absorpt_correction_T_min 0.524
_exptl_absorpt_correction_type refdelf
_exptl_absorpt_process_details 'program DELABS from PLATON (Spek, 2003)'
_exptl_crystal_colour 'translucent light green'
_exptl_crystal_density_diffrn 1.359
_exptl_crystal_density_meas ?
_exptl_crystal_description platelet
_exptl_crystal_F_000 2184
_exptl_crystal_size_max 0.14
_exptl_crystal_size_mid 0.14
_exptl_crystal_size_min 0.07
_refine_diff_density_max 1.275
_refine_diff_density_min -0.899
_refine_diff_density_rms 0.123
_refine_ls_extinction_method none
_refine_ls_goodness_of_fit_ref 1.063
_refine_ls_hydrogen_treatment constr
_refine_ls_matrix_type full
_refine_ls_number_parameters 622
_refine_ls_number_reflns 9990
_refine_ls_number_restraints 90
_refine_ls_restrained_S_all 1.070
_refine_ls_R_factor_all 0.0625
_refine_ls_R_factor_gt 0.0419
_refine_ls_shift/su_max 0.001
_refine_ls_shift/su_mean 0.000
_refine_ls_structure_factor_coef Fsqd
_refine_ls_weighting_details 'calc w=1/[\s^2^(Fo^2^)+(0.0529P)^2^+17.0312P] where P=(Fo^2^+2Fc^2^)/3'
_refine_ls_weighting_scheme calc
_refine_ls_wR_factor_gt 0.1047
_refine_ls_wR_factor_ref 0.1114
_reflns_number_gt 7801
_reflns_number_total 9990
_reflns_threshold_expression >2sigma(I)
_cod_data_source_file b601237j.txt
_cod_data_source_block 7.thf
_cod_original_sg_symbol_H-M 'P 21/c'
_cod_database_code 7007187

loop_
_symmetry_equiv_pos_as_xyz
'x, y, z'
'-x, y+1/2, -z+1/2'
'-x, -y, -z'
'x, -y-1/2, z-1/2'

loop_
_atom_site_label
_atom_site_type_symbol
_atom_site_fract_x
_atom_site_fract_y
_atom_site_fract_z
_atom_site_U_iso_or_equiv
_atom_site_adp_type
_atom_site_occupancy
_atom_site_symmetry_multiplicity
_atom_site_calc_flag
_atom_site_refinement_flags
_atom_site_disorder_assembly
_atom_site_disorder_group
U U 0.920910(12) 0.960276(11) 0.037165(11) 0.02281(8) Uani 1 1 d . . .
Li Li 0.9499(7) 1.1332(5) 0.0531(5) 0.031(2) Uani 1 1 d . . .
Cl Cl 0.91126(9) 0.87572(8) -0.10003(8) 0.0308(3) Uani 1 1 d . . .
O1 O 0.8854(2) 1.0602(2) 0.1065(2) 0.0274(9) Uani 1 1 d . . .
O2 O 0.9934(2) 0.9352(2) 0.1772(2) 0.0279(9) Uani 1 1 d . . .
O3 O 0.8662(2) 0.8594(2) 0.07638(19) 0.0238(8) Uani 1 1 d . . .
O4 O 0.7802(2) 0.9820(2) -0.0267(2) 0.0244(9) Uani 1 1 d . . .
O5 O 0.9542(2) 1.0575(2) -0.0251(2) 0.0242(9) Uani 1 1 d . . .
C1 C 0.7760(4) 1.1396(3) 0.1248(3) 0.0285(14) Uani 1 1 d . . .
C2 C 0.8488(4) 1.1057(3) 0.1519(3) 0.0267(13) Uani 1 1 d . . .
C3 C 0.8849(4) 1.1211(3) 0.2256(3) 0.0263(13) Uani 1 1 d . . .
C4 C 0.8466(4) 1.1709(3) 0.2714(3) 0.0324(15) Uani 1 1 d . . .
H4 H 0.8708 1.1817 0.3201 0.039 Uiso 1 1 calc R . .
C5 C 0.7744(4) 1.2037(3) 0.2456(3) 0.0330(15) Uani 1 1 d . . .
C6 C 0.7400(4) 1.1875(3) 0.1718(3) 0.0320(14) Uani 1 1 d . . .
H6 H 0.6915 1.2094 0.1536 0.038 Uiso 1 1 calc R . .
C7 C 0.7278(4) 1.2537(4) 0.2948(4) 0.0397(16) Uani 1 1 d . . .
C8 C 0.6493(5) 1.2133(4) 0.3024(4) 0.058(2) Uani 1 1 d U . .
H8A H 0.6197 1.2445 0.3325 0.087 Uiso 1 1 calc R . .
H8B H 0.6599 1.1641 0.3261 0.087 Uiso 1 1 calc R . .
H8C H 0.6194 1.2062 0.2533 0.087 Uiso 1 1 calc R . .
C9 C 0.7730(5) 1.2658(4) 0.3738(4) 0.051(2) Uani 1 1 d . . .
H9A H 0.8208 1.2935 0.3704 0.076 Uiso 1 1 calc R . .
H9B H 0.7855 1.2168 0.3971 0.076 Uiso 1 1 calc R . .
H9C H 0.7410 1.2949 0.4034 0.076 Uiso 1 1 calc R . .
C10 C 0.7102(4) 1.3331(4) 0.2570(4) 0.0420(17) Uani 1 1 d . . .
H10A H 0.7589 1.3580 0.2510 0.063 Uiso 1 1 calc R . .
H10B H 0.6818 1.3644 0.2881 0.063 Uiso 1 1 calc R . .
H10C H 0.6789 1.3263 0.2085 0.063 Uiso 1 1 calc R . .
C11 C 0.9581(4) 1.0754(3) 0.2579(3) 0.0307(14) Uani 1 1 d . . .
H11A H 0.9845 1.1001 0.3032 0.037 Uiso 1 1 calc R . .
H11B H 0.9947 1.0727 0.2215 0.037 Uiso 1 1 calc R . .
C12 C 0.9311(4) 0.9941(3) 0.2764(3) 0.0274(13) Uani 1 1 d . . .
C13 C 0.9473(3) 0.9289(3) 0.2360(3) 0.0235(12) Uani 1 1 d . . .
C14 C 0.9172(3) 0.8570(3) 0.2518(3) 0.0245(13) Uani 1 1 d . . .
C15 C 0.8684(4) 0.8522(3) 0.3078(3) 0.0282(13) Uani 1 1 d . . .
H15 H 0.8488 0.8044 0.3191 0.034 Uiso 1 1 calc R . .
C16 C 0.8482(4) 0.9168(3) 0.3473(3) 0.0306(14) Uani 1 1 d . . .
C17 C 0.8825(4) 0.9865(3) 0.3312(3) 0.0282(13) Uani 1 1 d . . .
H17 H 0.8723 1.0300 0.3586 0.034 Uiso 1 1 calc R . .
C18 C 0.7903(4) 0.9128(3) 0.4053(3) 0.0341(15) Uani 1 1 d . . .
C19 C 0.7353(5) 0.9838(5) 0.3950(5) 0.067(2) Uani 1 1 d U . .
H19A H 0.7095 0.9860 0.3438 0.100 Uiso 1 1 calc R . .
H19B H 0.7658 1.0297 0.4066 0.100 Uiso 1 1 calc R . .
H19C H 0.6964 0.9797 0.4283 0.100 Uiso 1 1 calc R . .
C20 C 0.8359(5) 0.9125(5) 0.4848(4) 0.060(2) Uani 1 1 d U . .
H20A H 0.7995 0.9128 0.5207 0.090 Uiso 1 1 calc R . .
H20B H 0.8689 0.9574 0.4920 0.090 Uiso 1 1 calc R . .
H20C H 0.8681 0.8671 0.4919 0.090 Uiso 1 1 calc R . .
C21 C 0.7375(4) 0.8424(4) 0.3926(4) 0.0407(16) Uani 1 1 d . . .
H21A H 0.7691 0.7967 0.4004 0.061 Uiso 1 1 calc R . .
H21B H 0.7101 0.8429 0.3419 0.061 Uiso 1 1 calc R . .
H21C H 0.6999 0.8432 0.4273 0.061 Uiso 1 1 calc R . .
C22 C 0.9317(3) 0.7842(3) 0.2094(3) 0.0266(13) Uani 1 1 d . . .
H22A H 0.9517 0.7443 0.2449 0.032 Uiso 1 1 calc R . .
H22B H 0.9711 0.7941 0.1768 0.032 Uiso 1 1 calc R . .
C23 C 0.8557(3) 0.7571(3) 0.1623(3) 0.0243(13) Uani 1 1 d . . .
C24 C 0.8256(3) 0.7987(3) 0.0978(3) 0.0247(13) Uani 1 1 d . . .
C25 C 0.7515(3) 0.7800(3) 0.0579(3) 0.0257(13) Uani 1 1 d . . .
C26 C 0.7090(4) 0.7206(3) 0.0844(3) 0.0281(13) Uani 1 1 d . . .
H26 H 0.6599 0.7082 0.0576 0.034 Uiso 1 1 calc R . .
C27 C 0.7361(4) 0.6786(3) 0.1489(3) 0.0297(14) Uani 1 1 d . . .
C28 C 0.8109(4) 0.6978(3) 0.1868(3) 0.0303(14) Uani 1 1 d . . .
H28 H 0.8312 0.6702 0.2296 0.036 Uiso 1 1 calc R . .
C29 C 0.6856(4) 0.6190(4) 0.1824(3) 0.0371(15) Uani 1 1 d . . .
C30 C 0.6079(5) 0.6024(5) 0.1308(4) 0.060(2) Uani 1 1 d . . .
H30A H 0.5794 0.5630 0.1530 0.090 Uiso 1 1 calc R . .
H30B H 0.6190 0.5853 0.0825 0.090 Uiso 1 1 calc R . .
H30C H 0.5767 0.6485 0.1245 0.090 Uiso 1 1 calc R . .
C31 C 0.6659(4) 0.6515(4) 0.2570(4) 0.0454(18) Uani 1 1 d . . .
H31A H 0.7138 0.6596 0.2911 0.068 Uiso 1 1 calc R . .
H31B H 0.6330 0.6156 0.2787 0.068 Uiso 1 1 calc R . .
H31C H 0.6385 0.6996 0.2478 0.068 Uiso 1 1 calc R . .
C32 C 0.7302(5) 0.5428(4) 0.1981(4) 0.0476(18) Uani 1 1 d . . .
H32A H 0.7770 0.5514 0.2336 0.071 Uiso 1 1 calc R . .
H32B H 0.7445 0.5230 0.1520 0.071 Uiso 1 1 calc R . .
H32C H 0.6970 0.5063 0.2186 0.071 Uiso 1 1 calc R . .
C33 C 0.7156(3) 0.8299(3) -0.0079(3) 0.0253(13) Uani 1 1 d . . .
H33A H 0.7553 0.8427 -0.0394 0.030 Uiso 1 1 calc R . .
H33B H 0.6732 0.8023 -0.0385 0.030 Uiso 1 1 calc R . .
C34 C 0.6841(3) 0.9026(3) 0.0236(3) 0.0242(13) Uani 1 1 d . . .
C35 C 0.7178(3) 0.9751(3) 0.0174(3) 0.0219(12) Uani 1 1 d . . .
C36 C 0.6940(4) 1.0405(3) 0.0521(3) 0.0276(13) Uani 1 1 d . . .
C37 C 0.6323(4) 1.0312(3) 0.0947(3) 0.0332(15) Uani 1 1 d . . .
H37 H 0.6150 1.0739 0.1189 0.040 Uiso 1 1 calc R . .
C38 C 0.5961(4) 0.9607(4) 0.1021(3) 0.0323(14) Uani 1 1 d . A .
C39 C 0.6231(3) 0.8981(3) 0.0662(3) 0.0289(13) Uani 1 1 d . . .
H39 H 0.5993 0.8505 0.0708 0.035 Uiso 1 1 calc R . .
C40 C 0.5288(4) 0.9503(4) 0.1500(3) 0.0456(18) Uani 1 1 d D . .
C41A C 0.5098(9) 1.0211(6) 0.1913(9) 0.075(4) Uani 0.671(12) 1 d PDU A 1
H41A H 0.4891 1.0599 0.1557 0.113 Uiso 0.671(12) 1 calc PR A 1
H41B H 0.5569 1.0399 0.2214 0.113 Uiso 0.671(12) 1 calc PR A 1
H41C H 0.4713 1.0089 0.2233 0.113 Uiso 0.671(12) 1 calc PR A 1
C42A C 0.4580(6) 0.9152(8) 0.0990(6) 0.062(4) Uani 0.671(12) 1 d PDU A 1
H42A H 0.4176 0.9023 0.1287 0.093 Uiso 0.671(12) 1 calc PR A 1
H42B H 0.4745 0.8696 0.0753 0.093 Uiso 0.671(12) 1 calc PR A 1
H42C H 0.4377 0.9519 0.0610 0.093 Uiso 0.671(12) 1 calc PR A 1
C43A C 0.5513(7) 0.8865(6) 0.2087(5) 0.050(3) Uani 0.671(12) 1 d PDU A 1
H43A H 0.5984 0.9010 0.2415 0.075 Uiso 0.671(12) 1 calc PR A 1
H43B H 0.5603 0.8393 0.1835 0.075 Uiso 0.671(12) 1 calc PR A 1
H43C H 0.5091 0.8793 0.2379 0.075 Uiso 0.671(12) 1 calc PR A 1
C41B C 0.4718(12) 1.0176(11) 0.1292(14) 0.053(7) Uani 0.329(12) 1 d PDU A 2
H41D H 0.4436 1.0097 0.0795 0.079 Uiso 0.329(12) 1 calc PR A 2
H41E H 0.5011 1.0648 0.1304 0.079 Uiso 0.329(12) 1 calc PR A 2
H41F H 0.4350 1.0204 0.1647 0.079 Uiso 0.329(12) 1 calc PR A 2
C42B C 0.492(2) 0.8721(11) 0.154(2) 0.094(11) Uani 0.329(12) 1 d PDU A 2
H42D H 0.4617 0.8710 0.1951 0.140 Uiso 0.329(12) 1 calc PR A 2
H42E H 0.5329 0.8338 0.1624 0.140 Uiso 0.329(12) 1 calc PR A 2
H42F H 0.4583 0.8615 0.1077 0.140 Uiso 0.329(12) 1 calc PR A 2
C43B C 0.5653(14) 0.9761(16) 0.2293(8) 0.064(8) Uani 0.329(12) 1 d PDU A 2
H43D H 0.5256 0.9753 0.2620 0.096 Uiso 0.329(12) 1 calc PR A 2
H43E H 0.5856 1.0275 0.2271 0.096 Uiso 0.329(12) 1 calc PR A 2
H43F H 0.6074 0.9418 0.2485 0.096 Uiso 0.329(12) 1 calc PR A 2
C44 C 0.7336(4) 1.1175(3) 0.0484(3) 0.0301(14) Uani 1 1 d . . .
H44A H 0.7710 1.1151 0.0127 0.036 Uiso 1 1 calc R . .
H44B H 0.6944 1.1563 0.0310 0.036 Uiso 1 1 calc R . .
C45 C 1.0758(4) 0.9227(4) 0.2026(3) 0.0350(15) Uani 1 1 d . . .
H45A H 1.0956 0.9630 0.2369 0.052 Uiso 1 1 calc R . .
H45B H 1.1041 0.9230 0.1601 0.052 Uiso 1 1 calc R . .
H45C H 1.0829 0.8738 0.2277 0.052 Uiso 1 1 calc R . .
C46 C 0.7523(4) 0.9992(4) -0.1047(3) 0.0301(14) Uani 1 1 d . . .
H46A H 0.7117 0.9633 -0.1239 0.045 Uiso 1 1 calc R . .
H46B H 0.7953 0.9952 -0.1334 0.045 Uiso 1 1 calc R . .
H46C H 0.7314 1.0506 -0.1088 0.045 Uiso 1 1 calc R . .
O6 O 0.9231(3) 1.2407(2) 0.0408(2) 0.0375(11) Uani 1 1 d . . .
C47 C 0.8997(6) 1.2922(4) 0.0942(5) 0.066(2) Uani 1 1 d U . .
H47A H 0.9254 1.2785 0.1443 0.079 Uiso 1 1 calc R . .
H47B H 0.8431 1.2889 0.0937 0.079 Uiso 1 1 calc R . .
C48 C 0.9216(5) 1.3721(4) 0.0759(4) 0.056(2) Uani 1 1 d . . .
H48A H 0.9668 1.3899 0.1106 0.067 Uiso 1 1 calc R . .
H48B H 0.8779 1.4073 0.0775 0.067 Uiso 1 1 calc R . .
C49 C 0.9415(5) 1.3652(4) -0.0032(4) 0.055(2) Uani 1 1 d . . .
H49A H 0.8952 1.3733 -0.0406 0.066 Uiso 1 1 calc R . .
H49B H 0.9822 1.4016 -0.0118 0.066 Uiso 1 1 calc R . .
C50 C 0.9706(5) 1.2837(4) -0.0051(5) 0.060(2) Uani 1 1 d . . .
H50A H 0.9635 1.2641 -0.0563 0.072 Uiso 1 1 calc R . .
H50B H 1.0261 1.2805 0.0156 0.072 Uiso 1 1 calc R . .
O7 O 0.4294(7) 0.7340(5) -0.0636(6) 0.059(3) Uani 0.50 1 d PU . .
C51 C 0.4026(10) 0.6902(10) -0.0192(8) 0.058(4) Uani 0.50 1 d PU . .
H51A H 0.3456 0.6952 -0.0257 0.070 Uiso 0.50 1 calc PR . .
H51B H 0.4230 0.7052 0.0320 0.070 Uiso 0.50 1 calc PR . .
C52 C 0.4239(8) 0.6063(7) -0.0309(7) 0.042(3) Uani 0.50 1 d P . .
H52A H 0.4465 0.5818 0.0158 0.051 Uiso 0.50 1 calc PR . .
H52B H 0.3789 0.5768 -0.0545 0.051 Uiso 0.50 1 calc PR . .
C53 C 0.4803(9) 0.6173(8) -0.0798(7) 0.047(4) Uani 0.50 1 d PU . .
H53A H 0.5287 0.5905 -0.0605 0.057 Uiso 0.50 1 calc PR . .
H53B H 0.4606 0.5966 -0.1292 0.057 Uiso 0.50 1 calc PR . .
C54 C 0.4951(8) 0.6961(9) -0.0855(8) 0.047(4) Uani 0.50 1 d PU . .
H54A H 0.5011 0.7096 -0.1368 0.057 Uiso 0.50 1 calc PR . .
H54B H 0.5430 0.7103 -0.0525 0.057 Uiso 0.50 1 calc PR . .

loop_
_atom_site_aniso_label
_atom_site_aniso_U_11
_atom_site_aniso_U_22
_atom_site_aniso_U_33
_atom_site_aniso_U_23
_atom_site_aniso_U_13
_atom_site_aniso_U_12
U 0.02753(13) 0.02121(12) 0.02074(12) 0.00073(9) 0.00703(8) -0.00118(10)
Li 0.050(6) 0.014(5) 0.032(5) 0.002(4) 0.018(5) 0.005(4)
Cl 0.0335(8) 0.0343(8) 0.0254(7) -0.0062(6) 0.0072(6) -0.0013(7)
O1 0.036(2) 0.027(2) 0.021(2) -0.0026(16) 0.0078(18) -0.0019(18)
O2 0.025(2) 0.034(2) 0.025(2) 0.0004(17) 0.0078(17) -0.0032(18)
O3 0.029(2) 0.024(2) 0.0193(19) 0.0009(16) 0.0066(16) -0.0049(17)
O4 0.028(2) 0.023(2) 0.022(2) 0.0025(16) 0.0053(17) 0.0027(17)
O5 0.021(2) 0.027(2) 0.026(2) 0.0045(16) 0.0093(16) 0.0017(16)
C1 0.045(4) 0.019(3) 0.023(3) -0.001(2) 0.009(3) -0.003(3)
C2 0.041(4) 0.021(3) 0.021(3) 0.000(2) 0.013(3) 0.000(3)
C3 0.039(4) 0.017(3) 0.025(3) 0.004(2) 0.012(3) -0.006(3)
C4 0.051(4) 0.024(3) 0.023(3) -0.002(2) 0.008(3) -0.008(3)
C5 0.049(4) 0.021(3) 0.032(3) -0.002(3) 0.017(3) -0.002(3)
C6 0.041(4) 0.021(3) 0.035(4) -0.002(3) 0.011(3) 0.002(3)
C7 0.053(5) 0.029(3) 0.038(4) -0.005(3) 0.011(3) 0.000(3)
C8 0.080(5) 0.048(4) 0.055(4) -0.008(3) 0.037(4) 0.001(4)
C9 0.082(6) 0.042(4) 0.031(4) -0.006(3) 0.015(4) 0.017(4)
C10 0.056(5) 0.035(4) 0.037(4) -0.009(3) 0.015(3) 0.007(3)
C11 0.048(4) 0.022(3) 0.022(3) 0.000(2) 0.004(3) -0.009(3)
C12 0.037(4) 0.022(3) 0.023(3) 0.001(2) 0.003(3) -0.004(3)
C13 0.022(3) 0.028(3) 0.018(3) 0.002(2) -0.002(2) -0.002(2)
C14 0.027(3) 0.027(3) 0.017(3) 0.001(2) -0.004(2) 0.000(2)
C15 0.035(4) 0.022(3) 0.028(3) 0.003(2) 0.004(3) -0.003(3)
C16 0.038(4) 0.030(3) 0.023(3) 0.001(3) 0.005(3) -0.002(3)
C17 0.039(4) 0.024(3) 0.022(3) -0.003(2) 0.009(3) -0.001(3)
C18 0.044(4) 0.030(3) 0.031(3) -0.001(3) 0.014(3) -0.003(3)
C19 0.067(5) 0.052(4) 0.091(6) 0.011(4) 0.045(4) 0.005(4)
C20 0.067(5) 0.079(5) 0.038(4) -0.006(4) 0.018(4) -0.027(4)
C21 0.046(4) 0.051(4) 0.028(3) -0.003(3) 0.016(3) -0.011(3)
C22 0.028(3) 0.030(3) 0.023(3) 0.004(2) 0.006(3) 0.003(3)
C23 0.030(3) 0.020(3) 0.023(3) 0.000(2) 0.005(2) 0.005(2)
C24 0.033(3) 0.021(3) 0.022(3) -0.004(2) 0.010(3) -0.004(3)
C25 0.033(3) 0.024(3) 0.022(3) 0.000(2) 0.010(3) 0.003(3)
C26 0.029(3) 0.026(3) 0.028(3) -0.003(3) 0.001(3) -0.005(3)
C27 0.038(4) 0.024(3) 0.027(3) -0.002(3) 0.004(3) -0.004(3)
C28 0.041(4) 0.026(3) 0.025(3) 0.003(3) 0.009(3) 0.003(3)
C29 0.044(4) 0.034(3) 0.033(3) 0.007(3) 0.004(3) -0.007(3)
C30 0.061(5) 0.056(5) 0.058(5) 0.029(4) -0.008(4) -0.027(4)
C31 0.049(4) 0.045(4) 0.045(4) 0.013(3) 0.015(3) -0.005(3)
C32 0.074(5) 0.034(4) 0.036(4) 0.004(3) 0.013(4) -0.015(4)
C33 0.031(3) 0.020(3) 0.025(3) 0.001(2) 0.005(3) -0.002(2)
C34 0.028(3) 0.026(3) 0.017(3) 0.000(2) 0.000(2) 0.001(2)
C35 0.018(3) 0.027(3) 0.021(3) -0.003(2) 0.000(2) 0.003(2)
C36 0.033(3) 0.029(3) 0.020(3) 0.001(3) 0.002(2) 0.005(3)
C37 0.039(4) 0.034(4) 0.028(3) 0.000(3) 0.012(3) 0.014(3)
C38 0.029(3) 0.039(4) 0.030(3) 0.005(3) 0.008(3) 0.004(3)
C39 0.026(3) 0.033(3) 0.028(3) 0.003(3) 0.006(3) -0.002(3)
C40 0.037(4) 0.066(5) 0.036(4) 0.006(3) 0.015(3) 0.010(4)
C41A 0.076(8) 0.075(7) 0.087(8) -0.004(6) 0.051(7) 0.006(6)
C42A 0.039(6) 0.095(8) 0.058(6) 0.002(6) 0.025(5) -0.009(6)
C43A 0.053(6) 0.069(7) 0.031(5) 0.014(5) 0.016(5) 0.012(5)
C41B 0.041(9) 0.062(10) 0.058(10) -0.005(8) 0.017(8) 0.005(8)
C42B 0.093(14) 0.095(14) 0.097(14) -0.006(9) 0.025(9) -0.003(9)
C43B 0.062(11) 0.079(11) 0.055(10) 0.010(8) 0.026(8) 0.002(8)
C44 0.038(4) 0.024(3) 0.029(3) 0.001(3) 0.005(3) 0.009(3)
C45 0.028(4) 0.045(4) 0.032(3) 0.008(3) 0.006(3) 0.001(3)
C46 0.036(4) 0.034(3) 0.021(3) 0.005(3) 0.008(3) 0.004(3)
O6 0.050(3) 0.025(2) 0.040(3) 0.0029(19) 0.011(2) 0.004(2)
C47 0.100(6) 0.039(4) 0.062(5) -0.007(4) 0.025(4) -0.002(4)
C48 0.085(6) 0.032(4) 0.046(4) -0.006(3) -0.004(4) -0.001(4)
C49 0.069(6) 0.036(4) 0.062(5) 0.017(4) 0.015(4) 0.002(4)
C50 0.071(6) 0.041(4) 0.075(6) 0.028(4) 0.031(5) 0.010(4)
O7 0.068(6) 0.031(5) 0.071(6) 0.004(5) -0.015(5) 0.017(5)
C51 0.057(8) 0.094(9) 0.027(6) -0.006(6) 0.021(6) 0.028(7)
C52 0.054(9) 0.032(7) 0.035(7) -0.010(6) -0.014(7) -0.002(6)
C53 0.057(7) 0.054(7) 0.030(6) -0.006(6) 0.000(6) 0.023(6)
C54 0.022(6) 0.066(7) 0.051(7) 0.002(6) -0.006(5) -0.006(6)

loop_
_atom_type_symbol
_atom_type_description
_atom_type_scat_dispersion_real
_atom_type_scat_dispersion_imag
_atom_type_scat_source
C C 0.0033 0.0016 'International Tables Vol C Tables 4.2.6.8 and 6.1.1.4'
H H 0.0000 0.0000 'International Tables Vol C Tables 4.2.6.8 and 6.1.1.4'
O O 0.0106 0.0060 'International Tables Vol C Tables 4.2.6.8 and 6.1.1.4'
Cl Cl 0.1484 0.1585 'International Tables Vol C Tables 4.2.6.8 and 6.1.1.4'
U U -9.6767 9.6646 'International Tables Vol C Tables 4.2.6.8 and 6.1.1.4'
Li Li -0.0003 0.0001 'International Tables Vol C Tables 4.2.6.8 and 6.1.1.4'

loop_
_geom_angle_atom_site_label_1
_geom_angle_atom_site_label_2
_geom_angle_atom_site_label_3
_geom_angle
_geom_angle_site_symmetry_1
_geom_angle_site_symmetry_3
_geom_angle_publ_flag
O5 U O3 166.24(14) . . ?
O5 U O5 73.97(15) . 3_775 ?
O3 U O5 113.14(14) . 3_775 ?
O5 U O1 78.26(14) . . ?
O3 U O1 106.20(14) . . ?
O5 U O1 120.18(14) 3_775 . ?
O5 U O4 87.43(13) . . ?
O3 U O4 80.72(13) . . ?
O5 U O4 147.92(13) 3_775 . ?
O1 U O4 79.69(13) . . ?
O5 U O2 119.67(13) . . ?
O3 U O2 74.04(13) . . ?
O5 U O2 75.17(12) 3_775 . ?
O1 U O2 74.59(13) . . ?
O4 U O2 136.78(11) . . ?
O5 U Cl 86.70(10) . . ?
O3 U Cl 83.65(10) . . ?
O5 U Cl 77.16(10) 3_775 . ?
O1 U Cl 151.78(10) . . ?
O4 U Cl 75.86(9) . . ?
O2 U Cl 133.50(9) . . ?
O6 Li O5 127.5(5) . . ?
O6 Li O1 121.8(5) . . ?
O5 Li O1 89.9(4) . . ?
O6 Li Cl 108.0(5) . 3_775 ?
O5 Li Cl 93.9(4) . 3_775 ?
O1 Li Cl 112.0(4) . 3_775 ?
Li Cl U 78.6(2) 3_775 . ?
C2 O1 Li 104.6(4) . . ?
C2 O1 U 164.1(4) . . ?
Li O1 U 90.7(3) . . ?
C13 O2 C45 112.5(4) . . ?
C13 O2 U 118.8(3) . . ?
C45 O2 U 128.6(3) . . ?
C24 O3 U 174.8(4) . . ?
C35 O4 C46 112.8(4) . . ?
C35 O4 U 118.4(3) . . ?
C46 O4 U 128.7(3) . . ?
Li O5 U 96.7(3) . . ?
Li O5 U 107.9(4) . 3_775 ?
U O5 U 106.03(15) . 3_775 ?
C6 C1 C2 119.4(5) . . ?
C6 C1 C44 120.5(6) . . ?
C2 C1 C44 119.8(5) . . ?
O1 C2 C1 120.3(5) . . ?
O1 C2 C3 119.9(5) . . ?
C1 C2 C3 119.7(5) . . ?
C2 C3 C4 119.0(6) . . ?
C2 C3 C11 119.1(5) . . ?
C4 C3 C11 121.4(5) . . ?
C5 C4 C3 121.7(6) . . ?
C4 C5 C6 117.9(5) . . ?
C4 C5 C7 123.7(6) . . ?
C6 C5 C7 118.3(6) . . ?
C1 C6 C5 122.2(6) . . ?
C9 C7 C8 108.2(6) . . ?
C9 C7 C5 112.0(6) . . ?
C8 C7 C5 109.1(5) . . ?
C9 C7 C10 108.8(5) . . ?
C8 C7 C10 109.1(6) . . ?
C5 C7 C10 109.6(5) . . ?
C3 C11 C12 107.6(5) . . ?
C17 C12 C13 118.5(5) . . ?
C17 C12 C11 118.1(5) . . ?
C13 C12 C11 123.1(5) . . ?
C12 C13 C14 121.0(5) . . ?
C12 C13 O2 120.1(5) . . ?
C14 C13 O2 119.0(5) . . ?
C13 C14 C15 118.4(5) . . ?
C13 C14 C22 123.5(5) . . ?
C15 C14 C22 118.0(5) . . ?
C16 C15 C14 122.3(5) . . ?
C17 C16 C15 116.7(5) . . ?
C17 C16 C18 120.7(5) . . ?
C15 C16 C18 122.6(5) . . ?
C12 C17 C16 123.0(5) . . ?
C21 C18 C20 110.5(5) . . ?
C21 C18 C16 111.3(5) . . ?
C20 C18 C16 109.9(5) . . ?
C21 C18 C19 106.5(6) . . ?
C20 C18 C19 109.6(6) . . ?
C16 C18 C19 109.0(5) . . ?
C14 C22 C23 110.4(5) . . ?
C28 C23 C24 119.2(5) . . ?
C28 C23 C22 121.4(5) . . ?
C24 C23 C22 118.9(5) . . ?
O3 C24 C23 119.7(5) . . ?
O3 C24 C25 120.1(5) . . ?
C23 C24 C25 120.0(5) . . ?
C26 C25 C24 118.7(5) . . ?
C26 C25 C33 121.1(5) . . ?
C24 C25 C33 119.9(5) . . ?
C25 C26 C27 123.2(6) . . ?
C26 C27 C28 116.7(5) . . ?
C26 C27 C29 122.9(6) . . ?
C28 C27 C29 120.1(5) . . ?
C23 C28 C27 122.1(5) . . ?
C27 C29 C32 111.2(5) . . ?
C27 C29 C31 107.7(5) . . ?
C32 C29 C31 108.9(5) . . ?
C27 C29 C30 112.5(5) . . ?
C32 C29 C30 108.3(6) . . ?
C31 C29 C30 108.2(6) . . ?
C34 C33 C25 108.1(4) . . ?
C39 C34 C35 116.7(5) . . ?
C39 C34 C33 119.8(5) . . ?
C35 C34 C33 123.3(5) . . ?
C36 C35 C34 123.5(5) . . ?
C36 C35 O4 118.3(5) . . ?
C34 C35 O4 118.2(5) . . ?
C35 C36 C37 116.4(5) . . ?
C35 C36 C44 123.0(5) . . ?
C37 C36 C44 120.5(5) . . ?
C38 C37 C36 122.6(5) . . ?
C39 C38 C37 117.7(5) . . ?
C39 C38 C40 119.7(5) . . ?
C37 C38 C40 122.5(5) . . ?
C38 C39 C34 123.1(6) . . ?
C42B C40 C41B 116.4(18) . . ?
C41A C40 C42A 114.3(9) . . ?
C42B C40 C43B 109.5(17) . . ?
C41B C40 C43B 99.3(15) . . ?
C41A C40 C43A 107.7(8) . . ?
C42A C40 C43A 102.6(8) . . ?
C41A C40 C38 114.4(7) . . ?
C42B C40 C38 119.0(14) . . ?
C41B C40 C38 106.0(10) . . ?
C42A C40 C38 107.7(6) . . ?
C43B C40 C38 104.2(10) . . ?
C43A C40 C38 109.4(6) . . ?
C1 C44 C36 110.3(5) . . ?
C47 O6 C50 107.4(5) . . ?
C47 O6 Li 128.5(5) . . ?
C50 O6 Li 114.8(5) . . ?
O6 C47 C48 109.5(6) . . ?
C47 C48 C49 103.5(6) . . ?
C50 C49 C48 102.5(6) . . ?
O6 C50 C49 104.9(6) . . ?
C51 O7 C54 106.2(11) . . ?
O7 C51 C52 112.4(12) . . ?
C53 C52 C51 99.0(12) . . ?
C54 C53 C52 109.0(12) . . ?
C53 C54 O7 106.0(12) . . ?

loop_
_geom_bond_atom_site_label_1
_geom_bond_atom_site_label_2
_geom_bond_distance
_geom_bond_site_symmetry_2
_geom_bond_publ_flag
U O5 2.147(4) . ?
U O3 2.153(3) . ?
U O5 2.202(4) 3_775 ?
U O1 2.268(4) . ?
U O4 2.541(4) . ?
U O2 2.669(4) . ?
U Cl 2.8489(14) . ?
U Li 3.050(9) . ?
U Li 3.347(9) 3_775 ?
U U 3.4745(5) 3_775 ?
Li O6 1.927(10) . ?
Li O5 1.932(10) . ?
Li O1 2.013(10) . ?
Li Cl 2.410(11) 3_775 ?
Li C2 2.693(11) . ?
Li U 3.347(9) 3_775 ?
Cl Li 2.410(11) 3_775 ?
O1 C2 1.353(6) . ?
O2 C13 1.412(7) . ?
O2 C45 1.435(7) . ?
O3 C24 1.349(6) . ?
O4 C35 1.424(6) . ?
O4 C46 1.442(6) . ?
O5 U 2.202(4) 3_775 ?
C1 C6 1.391(8) . ?
C1 C2 1.400(8) . ?
C1 C44 1.504(8) . ?
C2 C3 1.400(8) . ?
C3 C4 1.418(8) . ?
C3 C11 1.526(9) . ?
C4 C5 1.378(9) . ?
C5 C6 1.396(9) . ?
C5 C7 1.541(9) . ?
C7 C9 1.526(9) . ?
C7 C8 1.539(10) . ?
C7 C10 1.547(9) . ?
C11 C12 1.536(8) . ?
C12 C17 1.384(8) . ?
C12 C13 1.393(8) . ?
C13 C14 1.395(8) . ?
C14 C15 1.399(8) . ?
C14 C22 1.514(8) . ?
C15 C16 1.396(8) . ?
C16 C17 1.394(8) . ?
C16 C18 1.539(8) . ?
C18 C21 1.518(9) . ?
C18 C20 1.523(9) . ?
C18 C19 1.546(10) . ?
C22 C23 1.519(8) . ?
C23 C28 1.392(8) . ?
C23 C24 1.397(8) . ?
C24 C25 1.401(8) . ?
C25 C26 1.386(8) . ?
C25 C33 1.521(8) . ?
C26 C27 1.388(8) . ?
C27 C28 1.400(8) . ?
C27 C29 1.525(8) . ?
C29 C32 1.533(9) . ?
C29 C31 1.535(9) . ?
C29 C30 1.534(9) . ?
C33 C34 1.515(8) . ?
C34 C39 1.383(8) . ?
C34 C35 1.395(8) . ?
C35 C36 1.385(8) . ?
C36 C37 1.399(9) . ?
C36 C44 1.505(8) . ?
C37 C38 1.387(8) . ?
C38 C39 1.379(8) . ?
C38 C40 1.544(9) . ?
C40 C41A 1.495(8) . ?
C40 C42B 1.504(10) . ?
C40 C41B 1.533(10) . ?
C40 C42A 1.534(8) . ?
C40 C43B 1.535(10) . ?
C40 C43A 1.539(8) . ?
O6 C47 1.410(8) . ?
O6 C50 1.447(8) . ?
C47 C48 1.487(10) . ?
C48 C49 1.511(11) . ?
C49 C50 1.502(10) . ?
O7 C51 1.236(17) . ?
O7 C54 1.409(17) . ?
C51 C52 1.52(2) . ?
C52 C53 1.409(19) . ?
C53 C54 1.397(19) . ?
